data_7708893
loop_
_publ_author_name
'Wu, Jianfeng'
'Demeshko, Serhiy'
'Dechert, Sebastian'
'Meyer, Franc'

_publ_section_title
;
 Macrocycle Based Dinuclear Dysprosium(III) Single Molecule Magnets with
 Local D5h Coordination Geometry
;
_journal_name_full 'Dalton Transactions'
_journal_paper_doi 10.1039/D1DT02815D
_journal_year 2021
_chemical_formula_moiety 'C24 H36 Cl4 Dy2 N10'
_chemical_formula_sum 'C24 H36 Cl4 Dy2 N10'
_chemical_formula_weight 931.43
_space_group_crystal_system monoclinic
_space_group_IT_number 14
_space_group_name_Hall '-P 2ybc'
_space_group_name_H-M_alt 'P 1 21/c 1'
_atom_sites_solution_hydrogens geom
_audit_creation_method SHELXL-2018/1
_audit_update_record
;
2021-08-16 deposited with the CCDC.	2021-11-08 downloaded from the CCDC.
;
_cell_angle_alpha 90
_cell_angle_beta 103.545(3)
_cell_angle_gamma 90
_cell_formula_units_Z 2
_cell_length_a 8.9982(3)
_cell_length_b 11.6001(3)
_cell_length_c 14.8941(5)
_cell_measurement_reflns_used 19848
_cell_measurement_temperature 133(2)
_cell_measurement_theta_max 26.855
_cell_measurement_theta_min 2.250
_cell_volume 1511.41(8)
_computing_cell_refinement 'X-AREA (Stoe & Cie, 2015)'
_computing_data_collection 'X-AREA (Stoe & Cie, 2015)'
_computing_data_reduction 'X-AREA (Stoe & Cie, 2015)'
_computing_molecular_graphics 'DIAMOND (Brandenburg, 2012)'
_computing_publication_material 'SHELXL-2018 (Sheldrick, 2018)'
_computing_structure_refinement 'SHELXL-2018/1 (Sheldrick, 2018)'
_computing_structure_solution 'SHELXT-2014 (Sheldrick, 2014)'
_diffrn_ambient_temperature 133(2)
_diffrn_measured_fraction_theta_full 1.000
_diffrn_measured_fraction_theta_max 0.986
_diffrn_measurement_device_type 'Stoe IPDS II'
_diffrn_measurement_method \w
_diffrn_radiation_type MoK\a
_diffrn_radiation_wavelength 0.71073
_diffrn_reflns_av_R_equivalents 0.0239
_diffrn_reflns_av_unetI/netI 0.0118
_diffrn_reflns_Laue_measured_fraction_full 1.000
_diffrn_reflns_Laue_measured_fraction_max 0.986
_diffrn_reflns_limit_h_max 11
_diffrn_reflns_limit_h_min -11
_diffrn_reflns_limit_k_max 14
_diffrn_reflns_limit_k_min -14
_diffrn_reflns_limit_l_max 18
_diffrn_reflns_limit_l_min -18
_diffrn_reflns_number 19848
_diffrn_reflns_point_group_measured_fraction_full 1.000
_diffrn_reflns_point_group_measured_fraction_max 0.986
_diffrn_reflns_theta_full 25.242
_diffrn_reflns_theta_max 26.855
_diffrn_reflns_theta_min 2.250
_diffrn_source 'fine-focus sealed tube'
_exptl_absorpt_coefficient_mu 5.294
_exptl_absorpt_correction_T_max 0.4310
_exptl_absorpt_correction_T_min 0.2492
_exptl_absorpt_correction_type numerical
_exptl_absorpt_process_details 'X-RED (Stoe & Cie, 2015)'
_exptl_crystal_colour colorless
_exptl_crystal_density_diffrn 2.047
_exptl_crystal_description block
_exptl_crystal_F_000 900
_exptl_crystal_size_max 0.210
_exptl_crystal_size_mid 0.180
_exptl_crystal_size_min 0.160
_refine_diff_density_max 1.257
_refine_diff_density_min -0.717
_refine_diff_density_rms 0.098
_refine_ls_extinction_method none
_refine_ls_goodness_of_fit_ref 1.115
_refine_ls_hydrogen_treatment constr
_refine_ls_matrix_type full
_refine_ls_number_parameters 184
_refine_ls_number_reflns 3205
_refine_ls_number_restraints 0
_refine_ls_restrained_S_all 1.115
_refine_ls_R_factor_all 0.0275
_refine_ls_R_factor_gt 0.0248
_refine_ls_shift/su_max 0.001
_refine_ls_shift/su_mean 0.000
_refine_ls_structure_factor_coef Fsqd
_refine_ls_weighting_details 'w=1/[\s^2^(Fo^2^)+(0.0230P)^2^+4.4089P] where P=(Fo^2^+2Fc^2^)/3'
_refine_ls_weighting_scheme calc
_refine_ls_wR_factor_gt 0.0589
_refine_ls_wR_factor_ref 0.0600
_reflns_Friedel_coverage 0.000
_reflns_number_gt 2975
_reflns_number_total 3205
_reflns_threshold_expression 'I > 2\s(I)'
_cod_data_source_file d1dt02815d2.cif
_cod_data_source_block Dy2Cl-jwu4
_cod_original_sg_symbol_H-M 'P 21/c'
_cod_database_code 7708893
_shelx_shelxl_version_number 2018/1
_shelx_space_group_comment
;
The symmetry employed for this shelxl refinement is uniquely defined
by the following loop, which should always be used as a source of
symmetry information in preference to the above space-group names.
They are only intended as comments.
;
_shelx_estimated_absorpt_t_min 0.403
_shelx_estimated_absorpt_t_max 0.485

loop_
_space_group_symop_operation_xyz
'x, y, z'
'-x, y+1/2, -z+1/2'
'-x, -y, -z'
'x, -y-1/2, z-1/2'

loop_
_atom_site_label
_atom_site_type_symbol
_atom_site_fract_x
_atom_site_fract_y
_atom_site_fract_z
_atom_site_U_iso_or_equiv
_atom_site_adp_type
_atom_site_occupancy
_atom_site_site_symmetry_order
_atom_site_calc_flag
_atom_site_refinement_flags_posn
_atom_site_refinement_flags_adp
_atom_site_refinement_flags_occupancy
_atom_site_disorder_assembly
_atom_site_disorder_group
Dy1 Dy 0.53270(2) 0.31514(2) 0.56853(2) 0.02999(7) Uani 1 1 d . . . . .
Cl1 Cl 0.35950(14) 0.20453(11) 0.42984(8) 0.0519(3) Uani 1 1 d . . . . .
Cl2 Cl 0.71855(12) 0.38665(10) 0.71943(7) 0.0434(2) Uani 1 1 d . . . . .
N1 N 0.6678(3) 0.4218(3) 0.4707(2) 0.0294(6) Uani 1 1 d . . . . .
N2 N 0.6541(3) 0.5294(3) 0.4359(2) 0.0309(7) Uani 1 1 d . . . . .
N3 N 0.7491(4) 0.2089(3) 0.5326(2) 0.0358(7) Uani 1 1 d . . . . .
N4 N 0.5704(5) 0.1207(4) 0.6408(3) 0.0561(11) Uani 1 1 d . . . . .
H4 H 0.507441 0.066390 0.595149 0.067 Uiso 1 1 calc R U . . .
N5 N 0.6638(4) 0.7282(3) 0.3462(2) 0.0370(8) Uani 1 1 d . . . . .
C1 C 0.8617(4) 0.4477(4) 0.3997(3) 0.0340(8) Uani 1 1 d . . . . .
C2 C 0.7925(4) 0.3713(3) 0.4489(3) 0.0308(8) Uani 1 1 d . . . . .
C3 C 0.7707(4) 0.5470(4) 0.3931(2) 0.0316(8) Uani 1 1 d . . . . .
C4 C 1.0034(5) 0.4292(5) 0.3640(4) 0.0512(12) Uani 1 1 d . . . . .
H4A H 1.092048 0.461497 0.407902 0.077 Uiso 1 1 calc R U . . .
H4B H 0.991252 0.467701 0.304103 0.077 Uiso 1 1 calc R U . . .
H4C H 1.018921 0.346463 0.356648 0.077 Uiso 1 1 calc R U . . .
C5 C 0.8286(4) 0.2517(4) 0.4802(3) 0.0350(9) Uani 1 1 d . . . . .
C6 C 0.9528(6) 0.1877(4) 0.4485(4) 0.0529(12) Uani 1 1 d . . . . .
H6A H 1.050534 0.227412 0.471053 0.079 Uiso 1 1 calc R U . . .
H6B H 0.928363 0.185194 0.380863 0.079 Uiso 1 1 calc R U . . .
H6C H 0.960133 0.108967 0.472949 0.079 Uiso 1 1 calc R U . . .
C7 C 0.7784(6) 0.0918(4) 0.5693(3) 0.0467(11) Uani 1 1 d . . . . .
H7A H 0.889320 0.075136 0.582361 0.056 Uiso 1 1 calc R U . . .
H7B H 0.724527 0.035247 0.523300 0.056 Uiso 1 1 calc R U . . .
C8 C 0.7239(7) 0.0823(5) 0.6547(4) 0.0656(15) Uani 1 1 d . . . . .
H8A H 0.730836 0.001002 0.675497 0.079 Uiso 1 1 calc R U . . .
H8B H 0.790117 0.129147 0.703807 0.079 Uiso 1 1 calc R U . . .
C9 C 0.7772(4) 0.6585(4) 0.3485(3) 0.0338(8) Uani 1 1 d . . . . .
C10 C 0.9091(5) 0.6900(4) 0.3083(3) 0.0471(11) Uani 1 1 d . . . . .
H10A H 1.002073 0.652628 0.343812 0.071 Uiso 1 1 calc R U . . .
H10B H 0.922957 0.773829 0.310826 0.071 Uiso 1 1 calc R U . . .
H10C H 0.888698 0.664203 0.243928 0.071 Uiso 1 1 calc R U . . .
C11 C 0.6594(5) 0.8419(4) 0.3023(3) 0.0446(10) Uani 1 1 d . . . . .
H11A H 0.700930 0.836698 0.246490 0.053 Uiso 1 1 calc R U . . .
H11B H 0.722254 0.897485 0.345577 0.053 Uiso 1 1 calc R U . . .
C12 C 0.4958(6) 0.8815(5) 0.2765(4) 0.0561(13) Uani 1 1 d . . . . .
H12A H 0.490685 0.960833 0.251351 0.067 Uiso 1 1 calc R U . . .
H12B H 0.435870 0.830426 0.228068 0.067 Uiso 1 1 calc R U . . .

loop_
_atom_site_aniso_label
_atom_site_aniso_U_11
_atom_site_aniso_U_22
_atom_site_aniso_U_33
_atom_site_aniso_U_23
_atom_site_aniso_U_13
_atom_site_aniso_U_12
Dy1 0.02485(10) 0.03271(11) 0.03310(10) 0.00658(7) 0.00817(7) 0.00113(7)
Cl1 0.0457(6) 0.0595(7) 0.0452(6) 0.0026(5) 0.0002(5) -0.0161(5)
Cl2 0.0358(5) 0.0563(7) 0.0373(5) -0.0037(5) 0.0071(4) 0.0038(5)
N1 0.0258(15) 0.0326(17) 0.0308(15) 0.0038(13) 0.0087(12) 0.0028(13)
N2 0.0237(15) 0.0374(18) 0.0323(16) 0.0044(14) 0.0081(12) 0.0008(13)
N3 0.0362(18) 0.0321(17) 0.0370(18) -0.0016(14) 0.0045(14) 0.0058(14)
N4 0.048(2) 0.058(3) 0.066(3) 0.028(2) 0.019(2) 0.004(2)
N5 0.0344(18) 0.0432(19) 0.0347(17) 0.0100(15) 0.0110(14) -0.0027(15)
C1 0.0283(18) 0.045(2) 0.0293(18) -0.0004(17) 0.0080(14) 0.0012(17)
C2 0.0259(17) 0.038(2) 0.0286(18) -0.0032(16) 0.0069(14) 0.0029(16)
C3 0.0245(17) 0.044(2) 0.0271(17) 0.0010(16) 0.0083(14) -0.0024(16)
C4 0.044(3) 0.060(3) 0.059(3) 0.005(2) 0.030(2) 0.009(2)
C5 0.0285(19) 0.038(2) 0.036(2) -0.0060(17) 0.0029(16) 0.0054(16)
C6 0.045(3) 0.051(3) 0.066(3) 0.002(2) 0.021(2) 0.019(2)
C7 0.054(3) 0.032(2) 0.051(3) 0.0017(19) 0.007(2) 0.010(2)
C8 0.084(4) 0.049(3) 0.066(3) 0.014(3) 0.023(3) 0.015(3)
C9 0.0273(18) 0.046(2) 0.0287(18) 0.0016(16) 0.0076(15) -0.0051(16)
C10 0.040(2) 0.058(3) 0.047(2) 0.008(2) 0.018(2) -0.010(2)
C11 0.046(2) 0.047(3) 0.043(2) 0.013(2) 0.0140(19) -0.002(2)
C12 0.046(3) 0.061(3) 0.060(3) 0.025(3) 0.011(2) -0.002(2)

loop_
_atom_type_symbol
_atom_type_description
_atom_type_scat_dispersion_real
_atom_type_scat_dispersion_imag
_atom_type_scat_source
C C 0.0033 0.0016 'International Tables Vol C Tables 4.2.6.8 and 6.1.1.4'
H H 0.0000 0.0000 'International Tables Vol C Tables 4.2.6.8 and 6.1.1.4'
N N 0.0061 0.0033 'International Tables Vol C Tables 4.2.6.8 and 6.1.1.4'
Cl Cl 0.1484 0.1585 'International Tables Vol C Tables 4.2.6.8 and 6.1.1.4'
Dy Dy -0.1892 4.4098 'International Tables Vol C Tables 4.2.6.8 and 6.1.1.4'

loop_
_geom_angle_atom_site_label_1
_geom_angle_atom_site_label_2
_geom_angle_atom_site_label_3
_geom_angle
_geom_angle_site_symmetry_1
_geom_angle_site_symmetry_3
_geom_angle_publ_flag
N1 Dy1 N2 92.58(10) . 3_666 ?
N1 Dy1 N5 158.55(11) . 3_666 ?
N2 Dy1 N5 66.02(11) 3_666 3_666 ?
N1 Dy1 N3 66.12(11) . . ?
N2 Dy1 N3 158.62(11) 3_666 . ?
N5 Dy1 N3 135.21(12) 3_666 . ?
N1 Dy1 N4 132.93(12) . . ?
N2 Dy1 N4 134.48(12) 3_666 . ?
N5 Dy1 N4 68.46(13) 3_666 . ?
N3 Dy1 N4 66.81(13) . . ?
N1 Dy1 Cl2 92.58(8) . . ?
N2 Dy1 Cl2 94.97(8) 3_666 . ?
N5 Dy1 Cl2 90.78(9) 3_666 . ?
N3 Dy1 Cl2 88.08(8) . . ?
N4 Dy1 Cl2 85.43(12) . . ?
N1 Dy1 Cl1 93.73(8) . . ?
N2 Dy1 Cl1 93.53(8) 3_666 . ?
N5 Dy1 Cl1 86.55(9) 3_666 . ?
N3 Dy1 Cl1 86.45(9) . . ?
N4 Dy1 Cl1 83.83(12) . . ?
Cl2 Dy1 Cl1 169.18(4) . . ?
N2 N1 C2 108.2(3) . . ?
N2 N1 Dy1 133.3(2) . . ?
C2 N1 Dy1 118.3(2) . . ?
N1 N2 C3 107.9(3) . . ?
N1 N2 Dy1 133.8(2) . 3_666 ?
C3 N2 Dy1 118.3(3) . 3_666 ?
C5 N3 C7 120.7(4) . . ?
C5 N3 Dy1 121.5(3) . . ?
C7 N3 Dy1 117.7(3) . . ?
C8 N4 C12 116.0(4) . 3_666 ?
C8 N4 Dy1 112.2(3) . . ?
C12 N4 Dy1 109.5(3) 3_666 . ?
C9 N5 C11 120.7(4) . . ?
C9 N5 Dy1 121.1(3) . 3_666 ?
C11 N5 Dy1 117.8(3) . 3_666 ?
C2 C1 C3 103.6(3) . . ?
C2 C1 C4 128.1(4) . . ?
C3 C1 C4 128.3(4) . . ?
N1 C2 C1 110.2(3) . . ?
N1 C2 C5 117.3(3) . . ?
C1 C2 C5 132.5(4) . . ?
N2 C3 C1 110.1(3) . . ?
N2 C3 C9 117.5(3) . . ?
C1 C3 C9 132.4(3) . . ?
N3 C5 C2 116.5(3) . . ?
N3 C5 C6 124.3(4) . . ?
C2 C5 C6 119.2(4) . . ?
N3 C7 C8 109.0(4) . . ?
N4 C8 C7 111.1(5) . . ?
N5 C9 C3 116.7(3) . . ?
N5 C9 C10 122.1(4) . . ?
C3 C9 C10 121.2(4) . . ?
N5 C11 C12 108.1(4) . . ?
N4 C12 C11 109.9(4) 3_666 . ?

loop_
_geom_bond_atom_site_label_1
_geom_bond_atom_site_label_2
_geom_bond_distance
_geom_bond_site_symmetry_2
_geom_bond_publ_flag
Dy1 N1 2.441(3) . ?
Dy1 N2 2.455(3) 3_666 ?
Dy1 N5 2.458(3) 3_666 ?
Dy1 N3 2.467(3) . ?
Dy1 N4 2.488(4) . ?
Dy1 Cl2 2.6030(11) . ?
Dy1 Cl1 2.6143(12) . ?
N1 N2 1.346(4) . ?
N1 C2 1.371(5) . ?
N2 C3 1.365(5) . ?
N3 C5 1.276(5) . ?
N3 C7 1.464(5) . ?
N4 C8 1.419(7) . ?
N4 C12 1.489(7) 3_666 ?
N5 C9 1.296(6) . ?
N5 C11 1.469(5) . ?
C1 C2 1.387(6) . ?
C1 C3 1.403(6) . ?
C1 C4 1.508(5) . ?
C2 C5 1.476(6) . ?
C3 C9 1.461(6) . ?
C5 C6 1.506(6) . ?
C7 C8 1.471(7) . ?
C9 C10 1.494(5) . ?
C11 C12 1.504(7) . ?

loop_
_geom_hbond_atom_site_label_D
_geom_hbond_atom_site_label_H
_geom_hbond_atom_site_label_A
_geom_hbond_distance_DH
_geom_hbond_distance_HA
_geom_hbond_distance_DA
_geom_hbond_angle_DHA
_geom_hbond_site_symmetry_A
_geom_hbond_publ_flag
N4 H4 Cl1 1.00 2.98 3.410(4) 107.2 . yes
